data_4332126
loop_
_publ_author_name
'Fan, Le-Qing'
'Wu, Li-Ming'
'Chen, Ling'

_publ_section_title
;
 Syntheses, Crystal Structures, and Properties of Heterometallic
 Iodoplumbates:&#x00A0; Bicubane, Ribbon, and Chain Configurations
;
_journal_issue 8
_journal_name_full 'Inorganic Chemistry'
_journal_page_first 3149
_journal_page_last 3151
_journal_paper_doi 10.1021/ic052211g
_journal_volume 45
_journal_year 2006
_chemical_formula_sum 'C84 H88 Ag4 I12 N4 O4 P4 Pb4'
_chemical_formula_weight 4124.50
_chemical_name_systematic
; 
 ? 
;
_space_group_IT_number 14
_symmetry_cell_setting monoclinic
_symmetry_space_group_name_Hall '-P 2ybc'
_symmetry_space_group_name_H-M 'P 1 21/c 1'
_atom_sites_solution_hydrogens geom
_atom_sites_solution_primary direct
_atom_sites_solution_secondary difmap
_audit_creation_method SHELXL-97
_cell_angle_alpha 90.00
_cell_angle_beta 99.424(3)
_cell_angle_gamma 90.00
_cell_formula_units_Z 2
_cell_length_a 8.9561(5)
_cell_length_b 24.4637(18)
_cell_length_c 25.428(2)
_cell_measurement_reflns_used 8594
_cell_measurement_temperature 293(2)
_cell_measurement_theta_max 24.7121
_cell_measurement_theta_min 3.0312
_cell_volume 5496.1(7)
_computing_cell_refinement 'CrystalClear (Rigaku Corp., 2000)'
_computing_data_collection 'CrystalClear (Rigaku Corp., 2000)'
_computing_data_reduction 'CrystalClear (Rigaku Corp., 2000)'
_computing_molecular_graphics 'Bruker SHELXTL'
_computing_publication_material 'Bruker SHELXTL'
_computing_structure_refinement 'SHELXL-97 (Sheldrick, 1997)'
_computing_structure_solution 'SHELXS-97 (Sheldrick, 1990)'
_diffrn_ambient_temperature 293(2)
_diffrn_measured_fraction_theta_full 0.997
_diffrn_measured_fraction_theta_max 0.997
_diffrn_measurement_device_type 'Mercury70 (2x2 bin mode)'
_diffrn_measurement_method CCD_Profile_fitting
_diffrn_radiation_monochromator 'Graphite Monochromator'
_diffrn_radiation_source 'Rotating Anode'
_diffrn_radiation_type Molybdenum
_diffrn_radiation_wavelength 0.71073
_diffrn_reflns_av_R_equivalents 0.0412
_diffrn_reflns_av_sigmaI/netI 0.0401
_diffrn_reflns_limit_h_max 10
_diffrn_reflns_limit_h_min -10
_diffrn_reflns_limit_k_max 28
_diffrn_reflns_limit_k_min -23
_diffrn_reflns_limit_l_max 29
_diffrn_reflns_limit_l_min -29
_diffrn_reflns_number 33718
_diffrn_reflns_theta_full 24.71
_diffrn_reflns_theta_max 24.71
_diffrn_reflns_theta_min 3.03
_exptl_absorpt_coefficient_mu 10.272
_exptl_absorpt_correction_T_max 1.0000
_exptl_absorpt_correction_T_min 0.4810
_exptl_absorpt_correction_type multi-scan
_exptl_crystal_colour White
_exptl_crystal_density_diffrn 2.492
_exptl_crystal_density_method 'not measured'
_exptl_crystal_description Prism
_exptl_crystal_F_000 3728
_exptl_crystal_size_max 0.2500
_exptl_crystal_size_mid 0.1600
_exptl_crystal_size_min 0.1500
_refine_diff_density_max 1.381
_refine_diff_density_min -1.346
_refine_diff_density_rms 0.144
_refine_ls_extinction_method none
_refine_ls_goodness_of_fit_ref 1.085
_refine_ls_hydrogen_treatment mixed
_refine_ls_matrix_type full
_refine_ls_number_parameters 526
_refine_ls_number_reflns 9351
_refine_ls_number_restraints 0
_refine_ls_restrained_S_all 1.085
_refine_ls_R_factor_all 0.0494
_refine_ls_R_factor_gt 0.0402
_refine_ls_shift/su_max 0.002
_refine_ls_shift/su_mean 0.000
_refine_ls_structure_factor_coef Fsqd
_refine_ls_weighting_details 'calc w=1/[\s^2^(Fo^2^)+(0.0347P)^2^+18.7574P] where P=(Fo^2^+2Fc^2^)/3'
_refine_ls_weighting_scheme calc
_refine_ls_wR_factor_gt 0.0885
_refine_ls_wR_factor_ref 0.0956
_reflns_number_gt 8088
_reflns_number_total 9351
_reflns_threshold_expression >2sigma(I)
_cod_data_source_file ic052211gsup2.cif
_cod_data_source_block shelxl
_cod_depositor_comments
;
The following automatic conversions were performed:

'_symmetry_cell_setting' value 'Monoclinic' changed to 'monoclinic'
according to /home/saulius/struct/CIF-dictionaries/cif_core.dic
dictionary named 'cif_core.dic' version 2.4.2 from
2011-04-26.

'_exptl_absorpt_correction_type' value 'Multi-scan'
changed to 'multi-scan' according to
/home/saulius/struct/CIF-dictionaries/cif_core.dic dictionary named
'cif_core.dic' version 2.4.2 from 2011-04-26.

Automatic conversion script
Id: cif_fix_values 1891 2012-01-12 08:04:46Z andrius 
;
_cod_original_cell_volume 5496.0(7)
_cod_original_sg_symbol_H-M P2(1)/c
_cod_database_code 4332126

loop_
_symmetry_equiv_pos_as_xyz
'x, y, z'
'-x, y+1/2, -z+1/2'
'-x, -y, -z'
'x, -y-1/2, z-1/2'

loop_
_atom_site_label
_atom_site_type_symbol
_atom_site_fract_x
_atom_site_fract_y
_atom_site_fract_z
_atom_site_U_iso_or_equiv
_atom_site_adp_type
_atom_site_occupancy
_atom_site_symmetry_multiplicity
_atom_site_calc_flag
_atom_site_refinement_flags
Pb1 Pb 0.5000 0.5000 0.5000 0.04278(12) Uani 1 2 d S
Pb2 Pb 0.0000 0.5000 0.5000 0.05047(14) Uani 1 2 d S
Ag1 Ag 0.21586(9) 0.44042(3) 0.38078(3) 0.0609(2) Uani 1 1 d .
Ag2 Ag 0.20511(9) 0.57463(3) 0.38989(3) 0.0613(2) Uani 1 1 d .
I1 I 0.24669(7) 0.40528(2) 0.49189(2) 0.04970(15) Uani 1 1 d .
I2 I 0.45804(6) 0.51095(2) 0.37256(2) 0.04471(14) Uani 1 1 d .
I3 I -0.06033(7) 0.50453(2) 0.37226(2) 0.05297(16) Uani 1 1 d .
I4 I 0.74688(7) 0.40458(2) 0.49660(2) 0.05002(15) Uani 1 1 d .
P1 P 0.1552(2) 0.35885(9) 0.32558(8) 0.0420(5) Uani 1 1 d .
P2 P 0.1195(2) 0.65628(9) 0.33783(8) 0.0397(5) Uani 1 1 d .
C1 C 0.2188(10) 0.2948(4) 0.3555(3) 0.051(2) Uani 1 1 d .
C2 C 0.3629(12) 0.2930(5) 0.3863(4) 0.078(3) Uani 1 1 d .
H2A H 0.4207 0.3247 0.3923 0.093 Uiso 1 1 calc R
C3 C 0.4182(18) 0.2445(9) 0.4076(6) 0.123(6) Uani 1 1 d .
H3A H 0.5152 0.2434 0.4273 0.148 Uiso 1 1 calc R
C4 C 0.334(2) 0.1971(7) 0.4006(6) 0.124(7) Uani 1 1 d .
H4A H 0.3734 0.1646 0.4160 0.148 Uiso 1 1 calc R
C5 C 0.196(2) 0.1980(5) 0.3719(5) 0.099(5) Uani 1 1 d .
H5A H 0.1400 0.1659 0.3668 0.119 Uiso 1 1 calc R
C6 C 0.1349(14) 0.2469(4) 0.3493(4) 0.069(3) Uani 1 1 d .
H6A H 0.0372 0.2473 0.3300 0.083 Uiso 1 1 calc R
C7 C -0.0500(9) 0.3541(3) 0.3098(3) 0.044(2) Uani 1 1 d .
C8 C -0.1311(11) 0.3571(4) 0.3516(4) 0.061(3) Uani 1 1 d .
H8A H -0.0802 0.3583 0.3866 0.073 Uiso 1 1 calc R
C9 C -0.2857(11) 0.3584(5) 0.3417(5) 0.084(4) Uani 1 1 d .
H9A H -0.3400 0.3580 0.3699 0.101 Uiso 1 1 calc R
C10 C -0.3612(12) 0.3602(5) 0.2901(6) 0.095(4) Uani 1 1 d .
H10A H -0.4655 0.3654 0.2833 0.115 Uiso 1 1 calc R
C11 C -0.2824(12) 0.3544(6) 0.2494(5) 0.091(4) Uani 1 1 d .
H11A H -0.3339 0.3509 0.2147 0.109 Uiso 1 1 calc R
C12 C -0.1279(11) 0.3535(4) 0.2588(4) 0.063(3) Uani 1 1 d .
H12A H -0.0750 0.3525 0.2303 0.076 Uiso 1 1 calc R
C13 C 0.2196(9) 0.3570(4) 0.2608(3) 0.045(2) Uani 1 1 d .
C14 C 0.2643(11) 0.3106(4) 0.2382(3) 0.054(2) Uani 1 1 d .
H14A H 0.2615 0.2771 0.2553 0.065 Uiso 1 1 calc R
C15 C 0.3139(12) 0.3136(5) 0.1897(4) 0.069(3) Uani 1 1 d .
H15A H 0.3437 0.2816 0.1746 0.083 Uiso 1 1 calc R
C16 C 0.3206(13) 0.3615(6) 0.1633(4) 0.081(4) Uani 1 1 d .
H16A H 0.3562 0.3624 0.1310 0.097 Uiso 1 1 calc R
C17 C 0.2738(12) 0.4089(5) 0.1852(4) 0.077(3) Uani 1 1 d .
H17A H 0.2750 0.4419 0.1670 0.093 Uiso 1 1 calc R
C18 C 0.2246(11) 0.4073(4) 0.2345(4) 0.069(3) Uani 1 1 d .
H18A H 0.1953 0.4392 0.2498 0.082 Uiso 1 1 calc R
C19 C -0.0848(9) 0.6596(3) 0.3250(3) 0.0430(19) Uani 1 1 d .
C20 C -0.1603(10) 0.6537(4) 0.3680(4) 0.052(2) Uani 1 1 d .
H20A H -0.1047 0.6503 0.4021 0.062 Uiso 1 1 calc R
C21 C -0.3168(11) 0.6526(4) 0.3612(5) 0.071(3) Uani 1 1 d .
H21A H -0.3653 0.6492 0.3907 0.085 Uiso 1 1 calc R
C22 C -0.3997(11) 0.6565(5) 0.3116(5) 0.077(3) Uani 1 1 d .
H22A H -0.5047 0.6543 0.3068 0.093 Uiso 1 1 calc R
C23 C -0.3266(11) 0.6637(5) 0.2679(4) 0.075(3) Uani 1 1 d .
H23A H -0.3831 0.6681 0.2340 0.090 Uiso 1 1 calc R
C24 C -0.1686(10) 0.6646(4) 0.2745(3) 0.052(2) Uani 1 1 d .
H24A H -0.1201 0.6685 0.2451 0.063 Uiso 1 1 calc R
C25 C 0.1723(9) 0.6584(4) 0.2717(3) 0.044(2) Uani 1 1 d .
C26 C 0.1607(11) 0.6097(4) 0.2427(4) 0.064(3) Uani 1 1 d .
H26A H 0.1283 0.5780 0.2577 0.076 Uiso 1 1 calc R
C27 C 0.1967(15) 0.6080(6) 0.1920(5) 0.096(4) Uani 1 1 d .
H27A H 0.1821 0.5759 0.1722 0.115 Uiso 1 1 calc R
C28 C 0.2535(15) 0.6530(7) 0.1708(4) 0.092(4) Uani 1 1 d .
H28A H 0.2818 0.6513 0.1372 0.111 Uiso 1 1 calc R
C29 C 0.2692(13) 0.7019(5) 0.1999(4) 0.079(3) Uani 1 1 d .
H29A H 0.3074 0.7329 0.1857 0.095 Uiso 1 1 calc R
C30 C 0.2270(11) 0.7036(4) 0.2502(3) 0.058(3) Uani 1 1 d .
H30A H 0.2365 0.7362 0.2695 0.070 Uiso 1 1 calc R
C31 C 0.1768(9) 0.7224(4) 0.3663(3) 0.044(2) Uani 1 1 d .
C32 C 0.0823(11) 0.7674(4) 0.3603(3) 0.057(2) Uani 1 1 d .
H32A H -0.0151 0.7636 0.3413 0.068 Uiso 1 1 calc R
C33 C 0.1280(14) 0.8178(4) 0.3815(4) 0.073(3) Uani 1 1 d .
H33A H 0.0629 0.8476 0.3755 0.087 Uiso 1 1 calc R
C34 C 0.2662(16) 0.8240(6) 0.4109(5) 0.091(4) Uani 1 1 d .
H34A H 0.2953 0.8576 0.4264 0.109 Uiso 1 1 calc R
C35 C 0.3646(15) 0.7801(6) 0.4178(5) 0.094(4) Uani 1 1 d .
H35A H 0.4623 0.7848 0.4362 0.113 Uiso 1 1 calc R
C36 C 0.3182(11) 0.7285(5) 0.3973(4) 0.070(3) Uani 1 1 d .
H36A H 0.3820 0.6984 0.4044 0.084 Uiso 1 1 calc R
Pb3 Pb -0.73761(4) 0.530752(14) 0.029773(13) 0.04771(11) Uani 1 1 d .
I5 I -1.01549(8) 0.48283(3) 0.07907(2) 0.0697(2) Uani 1 1 d .
I6 I -0.57529(8) 0.41949(3) 0.01250(3) 0.06114(18) Uani 1 1 d .
O1 O -0.5855(9) 0.5315(3) 0.1233(2) 0.074(2) Uani 1 1 d .
O2 O -0.8377(9) 0.6301(3) 0.0364(3) 0.073(2) Uani 1 1 d .
N1 N -0.3804(11) 0.5215(4) 0.1866(3) 0.078(3) Uani 1 1 d .
N2 N -0.9924(10) 0.7005(3) 0.0097(3) 0.062(2) Uani 1 1 d .
C37 C -0.4491(16) 0.5270(6) 0.1371(4) 0.094(4) Uani 1 1 d .
H37A H -0.3890 0.5275 0.1105 0.112 Uiso 1 1 calc R
C38 C -0.2170(17) 0.5174(8) 0.2008(5) 0.147(8) Uani 1 1 d .
H38A H -0.1719 0.5196 0.1691 0.221 Uiso 1 1 calc R
H38B H -0.1910 0.4832 0.2183 0.221 Uiso 1 1 calc R
H38C H -0.1802 0.5469 0.2244 0.221 Uiso 1 1 calc R
C39 C -0.4578(18) 0.5191(6) 0.2308(5) 0.110(5) Uani 1 1 d .
H39A H -0.5650 0.5198 0.2185 0.165 Uiso 1 1 calc R
H39B H -0.4296 0.5499 0.2536 0.165 Uiso 1 1 calc R
H39C H -0.4313 0.4859 0.2503 0.165 Uiso 1 1 calc R
C40 C -0.9584(13) 0.6492(4) 0.0151(4) 0.067(3) Uani 1 1 d .
H40A H -1.0334 0.6244 0.0012 0.080 Uiso 1 1 calc R
C41 C -0.8848(16) 0.7422(5) 0.0291(6) 0.105(4) Uani 1 1 d .
H41A H -0.7919 0.7256 0.0456 0.157 Uiso 1 1 calc R
H41B H -0.9245 0.7644 0.0547 0.157 Uiso 1 1 calc R
H41C H -0.8662 0.7647 -0.0002 0.157 Uiso 1 1 calc R
C42 C -1.1416(14) 0.7191(6) -0.0169(5) 0.101(4) Uani 1 1 d .
H42A H -1.2034 0.6879 -0.0286 0.152 Uiso 1 1 calc R
H42B H -1.1299 0.7413 -0.0470 0.152 Uiso 1 1 calc R
H42C H -1.1891 0.7401 0.0077 0.152 Uiso 1 1 calc R

loop_
_atom_site_aniso_label
_atom_site_aniso_U_11
_atom_site_aniso_U_22
_atom_site_aniso_U_33
_atom_site_aniso_U_23
_atom_site_aniso_U_13
_atom_site_aniso_U_12
Pb1 0.0359(3) 0.0523(3) 0.0385(2) 0.0011(2) 0.00128(19) 0.0013(2)
Pb2 0.0441(3) 0.0550(3) 0.0550(3) -0.0008(2) 0.0163(2) 0.0002(2)
Ag1 0.0541(5) 0.0636(5) 0.0631(4) -0.0156(4) 0.0037(3) -0.0149(4)
Ag2 0.0546(5) 0.0605(5) 0.0663(5) 0.0154(4) 0.0021(4) 0.0114(4)
I1 0.0499(4) 0.0521(4) 0.0477(3) 0.0020(3) 0.0101(3) -0.0022(3)
I2 0.0367(3) 0.0582(4) 0.0402(3) 0.0011(2) 0.0093(2) -0.0029(3)
I3 0.0450(4) 0.0511(4) 0.0606(4) 0.0003(3) 0.0019(3) 0.0015(3)
I4 0.0504(4) 0.0498(4) 0.0504(3) -0.0035(3) 0.0098(3) 0.0039(3)
P1 0.0327(12) 0.0490(13) 0.0422(11) -0.0080(10) 0.0002(9) -0.0008(10)
P2 0.0355(12) 0.0415(12) 0.0407(11) 0.0038(9) 0.0019(9) 0.0017(9)
C1 0.043(5) 0.070(6) 0.040(5) -0.003(4) 0.011(4) 0.009(5)
C2 0.050(6) 0.107(9) 0.078(7) 0.037(7) 0.011(5) 0.021(6)
C3 0.080(11) 0.181(18) 0.105(11) 0.057(13) 0.007(8) 0.038(12)
C4 0.163(18) 0.122(14) 0.092(11) 0.061(11) 0.040(11) 0.078(13)
C5 0.158(15) 0.061(8) 0.082(9) 0.021(7) 0.031(9) 0.012(9)
C6 0.092(9) 0.067(7) 0.046(5) 0.000(5) 0.003(5) -0.001(6)
C7 0.032(5) 0.042(5) 0.058(5) -0.011(4) 0.008(4) -0.006(4)
C8 0.047(6) 0.071(7) 0.067(6) -0.012(5) 0.016(5) -0.025(5)
C9 0.035(6) 0.103(9) 0.117(10) -0.061(8) 0.024(6) -0.005(6)
C10 0.028(6) 0.111(10) 0.144(12) -0.046(9) 0.004(7) 0.008(6)
C11 0.040(6) 0.132(11) 0.093(8) -0.036(8) -0.010(6) 0.019(7)
C12 0.045(6) 0.082(7) 0.060(6) -0.013(5) 0.000(5) -0.014(5)
C13 0.027(4) 0.057(6) 0.046(5) 0.005(4) -0.008(4) -0.006(4)
C14 0.060(6) 0.058(6) 0.045(5) -0.008(4) 0.009(4) -0.012(5)
C15 0.065(7) 0.093(9) 0.052(6) -0.021(6) 0.018(5) -0.019(6)
C16 0.076(8) 0.122(11) 0.050(6) -0.009(7) 0.022(5) -0.025(8)
C17 0.070(8) 0.094(9) 0.065(7) 0.043(7) 0.004(6) -0.019(7)
C18 0.058(7) 0.069(7) 0.075(7) 0.029(6) 0.001(5) -0.014(5)
C19 0.036(5) 0.043(5) 0.048(5) 0.003(4) 0.002(4) 0.007(4)
C20 0.052(6) 0.052(6) 0.054(5) 0.012(4) 0.013(4) 0.006(4)
C21 0.040(6) 0.081(8) 0.096(8) 0.036(6) 0.026(6) 0.010(5)
C22 0.034(6) 0.086(8) 0.112(9) 0.031(7) 0.011(6) 0.005(5)
C23 0.046(6) 0.087(8) 0.082(7) 0.014(6) -0.019(5) -0.009(6)
C24 0.041(5) 0.061(6) 0.053(5) 0.006(4) 0.004(4) 0.006(4)
C25 0.032(5) 0.052(5) 0.045(5) 0.003(4) 0.003(4) 0.005(4)
C26 0.056(6) 0.066(7) 0.068(6) -0.025(5) 0.006(5) 0.010(5)
C27 0.096(10) 0.123(12) 0.065(8) -0.043(8) 0.006(7) 0.037(9)
C28 0.101(10) 0.131(12) 0.047(6) 0.004(8) 0.019(6) 0.055(9)
C29 0.077(8) 0.098(9) 0.067(7) 0.022(7) 0.027(6) 0.035(7)
C30 0.071(7) 0.060(6) 0.045(5) 0.008(4) 0.013(5) 0.013(5)
C31 0.036(5) 0.059(6) 0.039(4) 0.001(4) 0.008(4) -0.005(4)
C32 0.062(6) 0.053(6) 0.051(5) -0.002(4) -0.004(4) -0.008(5)
C33 0.091(9) 0.061(7) 0.071(7) -0.010(5) 0.027(6) -0.015(6)
C34 0.087(10) 0.093(10) 0.098(9) -0.040(8) 0.029(8) -0.031(8)
C35 0.067(8) 0.128(12) 0.086(8) -0.034(8) 0.007(7) -0.048(8)
C36 0.039(6) 0.097(8) 0.072(7) -0.020(6) 0.006(5) -0.009(5)
Pb3 0.0487(2) 0.0489(2) 0.04463(19) -0.00156(15) 0.00507(15) 0.00490(16)
I5 0.0644(5) 0.1001(6) 0.0443(3) 0.0042(3) 0.0080(3) -0.0035(4)
I6 0.0675(4) 0.0445(4) 0.0721(4) 0.0045(3) 0.0138(3) 0.0028(3)
O1 0.068(5) 0.107(6) 0.046(4) -0.016(4) 0.008(3) 0.010(4)
O2 0.077(5) 0.063(5) 0.078(5) -0.002(4) 0.010(4) 0.017(4)
N1 0.061(6) 0.121(8) 0.053(5) 0.000(5) 0.009(4) 0.001(6)
N2 0.064(6) 0.052(5) 0.072(5) -0.004(4) 0.018(4) 0.000(4)
C37 0.083(10) 0.161(14) 0.038(6) -0.005(7) 0.014(6) 0.013(9)
C38 0.092(12) 0.27(2) 0.078(9) -0.042(11) 0.014(8) 0.056(13)
C39 0.128(13) 0.145(13) 0.055(7) -0.005(8) 0.010(7) -0.002(10)
C40 0.074(8) 0.053(7) 0.073(7) 0.003(5) 0.012(6) -0.015(6)
C41 0.109(11) 0.072(9) 0.136(12) -0.018(8) 0.026(9) -0.020(8)
C42 0.083(10) 0.102(10) 0.121(11) 0.018(8) 0.025(8) 0.020(8)

loop_
_atom_type_symbol
_atom_type_description
_atom_type_scat_dispersion_real
_atom_type_scat_dispersion_imag
_atom_type_scat_source
C C 0.0033 0.0016 'International Tables Vol C Tables 4.2.6.8 and 6.1.1.4'
H H 0.0000 0.0000 'International Tables Vol C Tables 4.2.6.8 and 6.1.1.4'
N N 0.0061 0.0033 'International Tables Vol C Tables 4.2.6.8 and 6.1.1.4'
O O 0.0106 0.0060 'International Tables Vol C Tables 4.2.6.8 and 6.1.1.4'
P P 0.1023 0.0942 'International Tables Vol C Tables 4.2.6.8 and 6.1.1.4'
Ag Ag -0.8971 1.1015 'International Tables Vol C Tables 4.2.6.8 and 6.1.1.4'
I I -0.4742 1.8119 'International Tables Vol C Tables 4.2.6.8 and 6.1.1.4'
Pb Pb -3.3944 10.1111 'International Tables Vol C Tables 4.2.6.8 and 6.1.1.4'

loop_
_geom_angle_atom_site_label_1
_geom_angle_atom_site_label_2
_geom_angle_atom_site_label_3
_geom_angle
_geom_angle_site_symmetry_1
_geom_angle_site_symmetry_3
I2 Pb1 I2 180.0 . 3_666
I2 Pb1 I1 91.750(14) . .
I2 Pb1 I1 88.250(14) 3_666 .
I2 Pb1 I1 88.250(14) . 3_666
I2 Pb1 I1 91.750(14) 3_666 3_666
I1 Pb1 I1 180.0 . 3_666
I2 Pb1 I4 89.956(14) . 3_666
I2 Pb1 I4 90.044(14) 3_666 3_666
I1 Pb1 I4 92.497(16) . 3_666
I1 Pb1 I4 87.503(16) 3_666 3_666
I2 Pb1 I4 90.044(14) . .
I2 Pb1 I4 89.956(14) 3_666 .
I1 Pb1 I4 87.503(16) . .
I1 Pb1 I4 92.497(16) 3_666 .
I4 Pb1 I4 180.00(2) 3_666 .
I3 Pb2 I3 180.0 . 3_566
I3 Pb2 I1 87.921(15) . .
I3 Pb2 I1 92.079(15) 3_566 .
I3 Pb2 I1 92.079(15) . 3_566
I3 Pb2 I1 87.921(15) 3_566 3_566
I1 Pb2 I1 180.0 . 3_566
I3 Pb2 I4 90.185(15) . 3_666
I3 Pb2 I4 89.815(15) 3_566 3_666
I1 Pb2 I4 92.040(16) . 3_666
I1 Pb2 I4 87.960(16) 3_566 3_666
I3 Pb2 I4 89.816(15) . 1_455
I3 Pb2 I4 90.184(15) 3_566 1_455
I1 Pb2 I4 87.960(16) . 1_455
I1 Pb2 I4 92.040(16) 3_566 1_455
I4 Pb2 I4 180.000(1) 3_666 1_455
P1 Ag1 I2 124.06(6) . .
P1 Ag1 I3 106.89(6) . .
I2 Ag1 I3 108.75(3) . .
P1 Ag1 I1 106.94(6) . .
I2 Ag1 I1 107.52(3) . .
I3 Ag1 I1 100.10(3) . .
P1 Ag1 Ag2 147.80(6) . .
I2 Ag1 Ag2 54.85(2) . .
I3 Ag1 Ag2 55.47(2) . .
I1 Ag1 Ag2 102.97(3) . .
P2 Ag2 I2 123.37(6) . .
P2 Ag2 I4 112.22(6) . 3_666
I2 Ag2 I4 105.01(3) . 3_666
P2 Ag2 I3 102.84(6) . .
I2 Ag2 I3 107.77(3) . .
I4 Ag2 I3 104.00(3) 3_666 .
P2 Ag2 Ag1 141.73(6) . .
I2 Ag2 Ag1 53.81(2) . .
I4 Ag2 Ag1 104.13(3) 3_666 .
I3 Ag2 Ag1 55.49(2) . .
Ag1 I1 Pb1 78.73(2) . .
Ag1 I1 Pb2 83.88(2) . .
Pb1 I1 Pb2 87.812(16) . .
Ag1 I2 Ag2 71.34(3) . .
Ag1 I2 Pb1 80.66(2) . .
Ag2 I2 Pb1 81.59(2) . .
Ag2 I3 Ag1 69.04(3) . .
Ag2 I3 Pb2 82.31(2) . .
Ag1 I3 Pb2 84.58(2) . .
Ag2 I4 Pb1 80.60(2) 3_666 .
Ag2 I4 Pb2 81.83(2) 3_666 1_655
Pb1 I4 Pb2 87.573(16) . 1_655
C1 P1 C7 106.1(4) . .
C1 P1 C13 103.5(4) . .
C7 P1 C13 104.8(4) . .
C1 P1 Ag1 116.3(3) . .
C7 P1 Ag1 107.4(3) . .
C13 P1 Ag1 117.6(3) . .
C19 P2 C31 104.1(4) . .
C19 P2 C25 103.9(4) . .
C31 P2 C25 104.1(4) . .
C19 P2 Ag2 110.6(3) . .
C31 P2 Ag2 118.0(3) . .
C25 P2 Ag2 114.7(3) . .
C6 C1 C2 118.0(10) . .
C6 C1 P1 124.2(7) . .
C2 C1 P1 117.8(8) . .
C3 C2 C1 119.5(13) . .
C2 C3 C4 121.7(14) . .
C5 C4 C3 119.7(14) . .
C4 C5 C6 120.5(14) . .
C1 C6 C5 120.4(11) . .
C12 C7 C8 118.6(8) . .
C12 C7 P1 123.4(7) . .
C8 C7 P1 117.7(7) . .
C9 C8 C7 120.1(10) . .
C8 C9 C10 120.2(11) . .
C11 C10 C9 119.4(10) . .
C10 C11 C12 120.5(11) . .
C11 C12 C7 120.8(10) . .
C14 C13 C18 119.5(9) . .
C14 C13 P1 124.0(7) . .
C18 C13 P1 116.5(8) . .
C13 C14 C15 119.7(10) . .
C16 C15 C14 122.3(11) . .
C15 C16 C17 119.1(10) . .
C16 C17 C18 119.9(10) . .
C17 C18 C13 119.5(11) . .
C20 C19 C24 118.8(8) . .
C20 C19 P2 117.7(6) . .
C24 C19 P2 123.4(7) . .
C19 C20 C21 121.4(9) . .
C22 C21 C20 120.1(10) . .
C21 C22 C23 119.6(10) . .
C22 C23 C24 120.4(9) . .
C19 C24 C23 119.7(9) . .
C30 C25 C26 119.0(9) . .
C30 C25 P2 124.0(7) . .
C26 C25 P2 117.0(7) . .
C27 C26 C25 120.6(11) . .
C28 C27 C26 120.4(12) . .
C27 C28 C29 119.5(11) . .
C30 C29 C28 119.5(12) . .
C25 C30 C29 120.8(10) . .
C32 C31 C36 117.8(9) . .
C32 C31 P2 122.5(7) . .
C36 C31 P2 119.7(8) . .
C31 C32 C33 122.0(10) . .
C34 C33 C32 120.3(12) . .
C33 C34 C35 119.4(12) . .
C34 C35 C36 120.6(11) . .
C31 C36 C35 119.6(11) . .
O1 Pb3 O2 94.0(2) . .
O1 Pb3 I6 87.02(17) . .
O2 Pb3 I6 170.57(17) . .
O1 Pb3 I5 88.15(18) . .
O2 Pb3 I5 91.07(17) . .
I6 Pb3 I5 98.33(2) . .
O1 Pb3 I5 168.40(18) . 3_365
O2 Pb3 I5 87.55(17) . 3_365
I6 Pb3 I5 93.31(2) . 3_365
I5 Pb3 I5 80.320(19) . 3_365
O1 Pb3 I6 87.14(18) . 3_465
O2 Pb3 I6 89.80(17) . 3_465
I6 Pb3 I6 80.886(19) . 3_465
I5 Pb3 I6 175.26(2) . 3_465
I5 Pb3 I6 104.38(2) 3_365 3_465
Pb3 I5 Pb3 99.680(19) . 3_365
Pb3 I6 Pb3 99.114(19) . 3_465
C37 O1 Pb3 128.8(7) . .
C40 O2 Pb3 128.2(7) . .
C37 N1 C39 123.5(11) . .
C37 N1 C38 122.6(10) . .
C39 N1 C38 113.9(10) . .
C40 N2 C41 121.5(10) . .
C40 N2 C42 122.0(10) . .
C41 N2 C42 116.5(10) . .
O1 C37 N1 125.0(11) . .
O2 C40 N2 126.5(11) . .

loop_
_geom_bond_atom_site_label_1
_geom_bond_atom_site_label_2
_geom_bond_distance
_geom_bond_site_symmetry_2
Pb1 I2 3.2118(6) .
Pb1 I2 3.2118(6) 3_666
Pb1 I1 3.2258(6) .
Pb1 I1 3.2258(6) 3_666
Pb1 I4 3.2261(6) 3_666
Pb1 I4 3.2261(6) .
Pb2 I3 3.2063(7) .
Pb2 I3 3.2063(7) 3_566
Pb2 I1 3.2315(6) .
Pb2 I1 3.2315(6) 3_566
Pb2 I4 3.2453(6) 3_666
Pb2 I4 3.2453(6) 1_455
Ag1 P1 2.449(2) .
Ag1 I2 2.8059(9) .
Ag1 I3 2.9068(10) .
Ag1 I1 2.9227(10) .
Ag1 Ag2 3.2939(12) .
Ag2 P2 2.449(2) .
Ag2 I2 2.8425(10) .
Ag2 I4 2.8927(10) 3_666
Ag2 I3 2.9060(10) .
I4 Ag2 2.8927(10) 3_666
I4 Pb2 3.2453(6) 1_655
P1 C1 1.792(10) .
P1 C7 1.819(8) .
P1 C13 1.832(9) .
P2 C19 1.808(8) .
P2 C31 1.813(9) .
P2 C25 1.821(8) .
C1 C6 1.387(14) .
C1 C2 1.397(13) .
C2 C3 1.363(19) .
C3 C4 1.38(2) .
C4 C5 1.33(2) .
C5 C6 1.401(16) .
C7 C12 1.367(12) .
C7 C8 1.385(12) .
C8 C9 1.367(13) .
C9 C10 1.374(16) .
C10 C11 1.353(16) .
C11 C12 1.365(13) .
C13 C14 1.361(12) .
C13 C18 1.405(12) .
C14 C15 1.378(12) .
C15 C16 1.356(16) .
C16 C17 1.381(16) .
C17 C18 1.397(15) .
C19 C20 1.383(11) .
C19 C24 1.383(11) .
C20 C21 1.385(12) .
C21 C22 1.360(14) .
C22 C23 1.390(15) .
C23 C24 1.397(13) .
C25 C30 1.359(12) .
C25 C26 1.398(12) .
C26 C27 1.379(15) .
C27 C28 1.361(18) .
C28 C29 1.401(17) .
C29 C30 1.394(13) .
C31 C32 1.381(12) .
C31 C36 1.385(12) .
C32 C33 1.382(13) .
C33 C34 1.346(16) .
C34 C35 1.383(18) .
C35 C36 1.403(16) .
Pb3 O1 2.541(7) .
Pb3 O2 2.605(7) .
Pb3 I6 3.1502(7) .
Pb3 I5 3.1877(8) .
Pb3 I5 3.2644(8) 3_365
Pb3 I6 3.3877(8) 3_465
I5 Pb3 3.2644(8) 3_365
I6 Pb3 3.3877(8) 3_465
O1 C37 1.220(13) .
O2 C40 1.221(12) .
N1 C37 1.315(13) .
N1 C39 1.414(14) .
N1 C38 1.452(16) .
N2 C40 1.292(13) .
N2 C41 1.435(13) .
N2 C42 1.468(14) .
